data_7003968
loop_
_publ_author_name
'Tardif, Olivier'
'Kaita, Shojiro'

_publ_section_title
;
 Generation of cationic indenyl silylamide gadolinium and scandium
 complexes [(Ind)Ln{N(SiMe3)2}]+[B(C6F5)4]&#x2212; and their reactivity
 for 1,3-butadiene polymerization
;
_journal_issue 19
_journal_name_full 'Dalton Transactions'
_journal_page_first 2531
_journal_page_last 2533
_journal_paper_doi 10.1039/b801707g
_journal_year 2008
_chemical_formula_moiety 'C24 H43 N O2 Sc Si2, C24 B F20'
_chemical_formula_sum 'C48 H43 B F20 N O2 Sc Si2'
_chemical_formula_weight 1157.78
_chemical_name_common (IndMe)(THF)2ScNTMS
_chemical_name_systematic
;
?
;
_space_group_IT_number 14
_symmetry_cell_setting monoclinic
_symmetry_space_group_name_Hall '-P 2ybc'
_symmetry_space_group_name_H-M 'P 1 21/c 1'
_atom_sites_solution_hydrogens geom
_atom_sites_solution_primary direct
_atom_sites_solution_secondary difmap
_audit_creation_method SHELXL-97
_cell_angle_alpha 90.00
_cell_angle_beta 91.299(2)
_cell_angle_gamma 90.00
_cell_formula_units_Z 4
_cell_length_a 15.206(3)
_cell_length_b 19.410(3)
_cell_length_c 16.909(3)
_cell_measurement_reflns_used 15687
_cell_measurement_temperature 90(2)
_cell_measurement_theta_max 27.5229
_cell_measurement_theta_min 3.0966
_cell_volume 4989.4(15)
_computing_cell_refinement 'CrystalClear SM'
_computing_data_collection 'CrystalClear SM (Rigaku/MSC, 2005)'
_computing_data_reduction 'CrystalClear SM'
_computing_molecular_graphics 'ORTEP-3 for Windows (Farrugia, 1997)'
_computing_publication_material SHELXL97
_computing_structure_refinement 'SHELXL-97 (Sheldrick, 1997)'
_computing_structure_solution 'SHELXS-97 (Sheldrick, 1990)'
_diffrn_ambient_temperature 90(2)
_diffrn_measured_fraction_theta_full 0.992
_diffrn_measured_fraction_theta_max 0.992
_diffrn_measurement_device_type 'Rigaku AFC-8 with Saturn70 CCD detector'
_diffrn_radiation_monochromator confocal
_diffrn_radiation_source 'fine-focus rotating anode'
_diffrn_radiation_type MoK\a
_diffrn_radiation_wavelength 0.71073
_diffrn_reflns_av_R_equivalents 0.0377
_diffrn_reflns_av_sigmaI/netI 0.0560
_diffrn_reflns_limit_h_max 19
_diffrn_reflns_limit_h_min -19
_diffrn_reflns_limit_k_max 20
_diffrn_reflns_limit_k_min -25
_diffrn_reflns_limit_l_max 11
_diffrn_reflns_limit_l_min -21
_diffrn_reflns_number 25331
_diffrn_reflns_theta_full 27.52
_diffrn_reflns_theta_max 27.52
_diffrn_reflns_theta_min 3.10
_exptl_absorpt_coefficient_mu 0.311
_exptl_absorpt_correction_T_max 0.9235
_exptl_absorpt_correction_T_min 0.8889
_exptl_absorpt_correction_type numerical
_exptl_absorpt_process_details NUMABS
_exptl_crystal_colour colorless
_exptl_crystal_density_diffrn 1.541
_exptl_crystal_density_method 'not measured'
_exptl_crystal_description block
_exptl_crystal_F_000 2352
_exptl_crystal_size_max 0.26
_exptl_crystal_size_mid 0.22
_exptl_crystal_size_min 0.20
_refine_diff_density_max 0.782
_refine_diff_density_min -0.605
_refine_diff_density_rms 0.061
_refine_ls_extinction_method none
_refine_ls_goodness_of_fit_ref 1.009
_refine_ls_hydrogen_treatment constr
_refine_ls_matrix_type full
_refine_ls_number_parameters 684
_refine_ls_number_reflns 11383
_refine_ls_number_restraints 0
_refine_ls_restrained_S_all 1.009
_refine_ls_R_factor_all 0.0577
_refine_ls_R_factor_gt 0.0403
_refine_ls_shift/su_max 0.010
_refine_ls_shift/su_mean 0.000
_refine_ls_structure_factor_coef Fsqd
_refine_ls_weighting_details 'calc w=1/[\s^2^(Fo^2^)+(0.0579P)^2^+0.0000P] where P=(Fo^2^+2Fc^2^)/3'
_refine_ls_weighting_scheme calc
_refine_ls_wR_factor_gt 0.0991
_refine_ls_wR_factor_ref 0.1096
_reflns_number_gt 8284
_reflns_number_total 11383
_reflns_threshold_expression >2sigma(I)
_cod_data_source_file b801707g.txt
_cod_data_source_block compound6
_cod_depositor_comments
;
The following automatic conversions were performed:
'_symmetry_cell_setting' value 'Monoclinic' changed to 'monoclinic'
according to '/home/saulius/struct/CIF-dictionaries/cif_core.dic'
dictionary named 'cif_core.dic' version 2.4.1 from
2010-06-29.

'_exptl_absorpt_correction_type' value 'Numerical' changed to
'numerical' according to
'/home/saulius/struct/CIF-dictionaries/cif_core.dic' dictionary named
'cif_core.dic' version 2.4.1 from 2010-06-29.

Automatic conversion script
Id: cif_fix_enum 1527 2010-12-29 10:47:43Z saulius 
;
_cod_original_sg_symbol_H-M 'P 21/c'
_cod_database_code 7003968

loop_
_symmetry_equiv_pos_as_xyz
'x, y, z'
'-x, y+1/2, -z+1/2'
'-x, -y, -z'
'x, -y-1/2, z-1/2'

loop_
_atom_site_label
_atom_site_type_symbol
_atom_site_fract_x
_atom_site_fract_y
_atom_site_fract_z
_atom_site_U_iso_or_equiv
_atom_site_adp_type
_atom_site_occupancy
_atom_site_symmetry_multiplicity
_atom_site_calc_flag
_atom_site_refinement_flags
_atom_site_disorder_assembly
_atom_site_disorder_group
Sc1 Sc 0.21638(2) 0.074369(17) 0.23885(2) 0.01493(9) Uani 1 1 d . . .
N1 N 0.26585(10) 0.09435(8) 0.13131(10) 0.0178(3) Uani 1 1 d . . .
Si1 Si 0.22283(4) 0.07035(3) 0.03944(4) 0.02349(14) Uani 1 1 d . . .
Si2 Si 0.35730(3) 0.14869(3) 0.13650(3) 0.01803(12) Uani 1 1 d . . .
O1 O 0.14421(8) -0.02138(6) 0.22644(9) 0.0212(3) Uani 1 1 d . . .
O2 O 0.31401(8) 0.00852(6) 0.29632(9) 0.0205(3) Uani 1 1 d . . .
B1 B 0.73698(13) 0.12088(10) 0.29287(13) 0.0140(4) Uani 1 1 d . . .
F1 F 0.71119(7) 0.26659(5) 0.31171(7) 0.0211(3) Uani 1 1 d . . .
F2 F 0.58013(8) 0.33200(6) 0.38117(8) 0.0339(3) Uani 1 1 d . . .
F3 F 0.44734(8) 0.25887(7) 0.44834(9) 0.0392(3) Uani 1 1 d . . .
F4 F 0.58279(7) 0.05237(6) 0.38048(8) 0.0256(3) Uani 1 1 d . . .
F5 F 0.45447(8) 0.11909(7) 0.44957(8) 0.0347(3) Uani 1 1 d . . .
F6 F 0.87902(7) 0.08771(5) 0.19074(7) 0.0210(3) Uani 1 1 d . . .
F7 F 0.90379(7) 0.12802(6) 0.04249(7) 0.0283(3) Uani 1 1 d . . .
F8 F 0.78410(8) 0.21217(6) -0.03224(7) 0.0303(3) Uani 1 1 d . . .
F9 F 0.61181(7) 0.21482(6) 0.19129(7) 0.0225(3) Uani 1 1 d . . .
F10 F 0.64095(8) 0.25601(6) 0.04732(8) 0.0302(3) Uani 1 1 d . . .
F11 F 0.75656(7) 0.06978(6) 0.45164(7) 0.0238(3) Uani 1 1 d . . .
F12 F 0.87420(8) 0.10761(6) 0.56348(8) 0.0322(3) Uani 1 1 d . . .
F13 F 1.00369(8) 0.19908(6) 0.52972(8) 0.0310(3) Uani 1 1 d . . .
F14 F 1.01370(7) 0.25133(5) 0.38099(8) 0.0243(3) Uani 1 1 d . . .
F15 F 0.89809(7) 0.21548(5) 0.26899(7) 0.0195(2) Uani 1 1 d . . .
F16 F 0.56001(8) -0.06806(6) 0.16889(8) 0.0293(3) Uani 1 1 d . . .
F17 F 0.58824(7) 0.06260(5) 0.21064(7) 0.0220(3) Uani 1 1 d . . .
F18 F 0.67755(8) -0.16787(5) 0.21174(9) 0.0328(3) Uani 1 1 d . . .
F19 F 0.82885(8) -0.13202(6) 0.29238(8) 0.0334(3) Uani 1 1 d . . .
F20 F 0.86072(7) -0.00207(5) 0.33097(7) 0.0232(3) Uani 1 1 d . . .
C1 C 0.08480(14) 0.21015(10) 0.16329(13) 0.0258(5) Uani 1 1 d . . .
H1A H 0.0551 0.2534 0.1763 0.039 Uiso 1 1 calc R . .
H1B H 0.0438 0.1800 0.1341 0.039 Uiso 1 1 calc R . .
H1C H 0.1357 0.2200 0.1306 0.039 Uiso 1 1 calc R . .
C2 C 0.11516(12) 0.17493(9) 0.23826(12) 0.0186(4) Uani 1 1 d . . .
C3 C 0.18987(12) 0.19200(9) 0.28475(13) 0.0190(4) Uani 1 1 d . . .
H3 H 0.2339 0.2244 0.2712 0.023 Uiso 1 1 calc R . .
C4 C 0.18822(12) 0.15232(9) 0.35594(13) 0.0186(4) Uani 1 1 d . . .
C5 C 0.24028(14) 0.15363(10) 0.42644(13) 0.0253(5) Uani 1 1 d . . .
H5 H 0.2913 0.1817 0.4303 0.030 Uiso 1 1 calc R . .
C6 C 0.21592(15) 0.11391(11) 0.48863(14) 0.0303(5) Uani 1 1 d . . .
H6 H 0.2496 0.1156 0.5366 0.036 Uiso 1 1 calc R . .
C7 C 0.14178(15) 0.07022(11) 0.48355(14) 0.0286(5) Uani 1 1 d . . .
H7 H 0.1262 0.0436 0.5282 0.034 Uiso 1 1 calc R . .
C8 C 0.09195(13) 0.06563(10) 0.41527(13) 0.0231(4) Uani 1 1 d . . .
H8 H 0.0434 0.0349 0.4120 0.028 Uiso 1 1 calc R . .
C9 C 0.11339(12) 0.10702(9) 0.34995(12) 0.0177(4) Uani 1 1 d . . .
C10 C 0.07144(12) 0.11978(9) 0.27499(12) 0.0178(4) Uani 1 1 d . . .
H10 H 0.0224 0.0953 0.2535 0.021 Uiso 1 1 calc R . .
C11 C 0.10558(14) 0.04185(11) 0.04687(14) 0.0309(5) Uani 1 1 d . . .
H11A H 0.1034 -0.0021 0.0752 0.046 Uiso 1 1 calc R . .
H11B H 0.0798 0.0361 -0.0064 0.046 Uiso 1 1 calc R . .
H11C H 0.0723 0.0766 0.0756 0.046 Uiso 1 1 calc R . .
C12 C 0.28718(16) -0.00169(12) -0.00494(15) 0.0376(6) Uani 1 1 d . . .
H12A H 0.3479 0.0134 -0.0128 0.056 Uiso 1 1 calc R . .
H12B H 0.2602 -0.0147 -0.0560 0.056 Uiso 1 1 calc R . .
H12C H 0.2871 -0.0415 0.0308 0.056 Uiso 1 1 calc R . .
C13 C 0.22168(17) 0.14153(13) -0.03519(14) 0.0387(6) Uani 1 1 d . . .
H13A H 0.1884 0.1807 -0.0148 0.058 Uiso 1 1 calc R . .
H13B H 0.1938 0.1252 -0.0846 0.058 Uiso 1 1 calc R . .
H13C H 0.2822 0.1559 -0.0452 0.058 Uiso 1 1 calc R . .
C14 C 0.44887(13) 0.11505(11) 0.07560(14) 0.0261(5) Uani 1 1 d . . .
H14A H 0.4645 0.0684 0.0933 0.039 Uiso 1 1 calc R . .
H14B H 0.5002 0.1453 0.0818 0.039 Uiso 1 1 calc R . .
H14C H 0.4300 0.1138 0.0198 0.039 Uiso 1 1 calc R . .
C15 C 0.33282(14) 0.23980(10) 0.10685(14) 0.0261(5) Uani 1 1 d . . .
H15A H 0.3097 0.2407 0.0523 0.039 Uiso 1 1 calc R . .
H15B H 0.3869 0.2672 0.1105 0.039 Uiso 1 1 calc R . .
H15C H 0.2891 0.2592 0.1422 0.039 Uiso 1 1 calc R . .
C16 C 0.39999(13) 0.15577(10) 0.24217(13) 0.0221(4) Uani 1 1 d . . .
H16A H 0.3631 0.1279 0.2766 0.033 Uiso 1 1 calc R . .
H16B H 0.3982 0.2040 0.2591 0.033 Uiso 1 1 calc R . .
H16C H 0.4607 0.1390 0.2455 0.033 Uiso 1 1 calc R . .
C17 C 0.05272(13) -0.04156(10) 0.24373(15) 0.0275(5) Uani 1 1 d . . .
H17A H 0.0105 -0.0181 0.2074 0.033 Uiso 1 1 calc R . .
H17B H 0.0382 -0.0297 0.2989 0.033 Uiso 1 1 calc R . .
C18 C 0.04978(15) -0.11889(10) 0.23141(15) 0.0301(5) Uani 1 1 d . . .
H18A H -0.0098 -0.1343 0.2144 0.036 Uiso 1 1 calc R . .
H18B H 0.0680 -0.1439 0.2801 0.036 Uiso 1 1 calc R . .
C19 C 0.11570(14) -0.12913(10) 0.16617(14) 0.0260(5) Uani 1 1 d . . .
H19A H 0.1365 -0.1774 0.1641 0.031 Uiso 1 1 calc R . .
H19B H 0.0904 -0.1160 0.1139 0.031 Uiso 1 1 calc R . .
C20 C 0.18877(14) -0.08081(9) 0.19176(15) 0.0261(5) Uani 1 1 d . . .
H20A H 0.2284 -0.1032 0.2313 0.031 Uiso 1 1 calc R . .
H20B H 0.2237 -0.0665 0.1459 0.031 Uiso 1 1 calc R . .
C21 C 0.39380(13) -0.02140(11) 0.26195(15) 0.0287(5) Uani 1 1 d . . .
H21A H 0.4423 0.0126 0.2624 0.034 Uiso 1 1 calc R . .
H21B H 0.3820 -0.0365 0.2068 0.034 Uiso 1 1 calc R . .
C22 C 0.41691(17) -0.08210(12) 0.31394(16) 0.0396(6) Uani 1 1 d . . .
H22A H 0.3902 -0.1249 0.2926 0.048 Uiso 1 1 calc R . .
H22B H 0.4815 -0.0883 0.3183 0.048 Uiso 1 1 calc R . .
C23 C 0.3801(2) -0.06478(17) 0.39172(19) 0.0630(9) Uani 1 1 d . . .
H23A H 0.3626 -0.1072 0.4199 0.076 Uiso 1 1 calc R . .
H23B H 0.4242 -0.0399 0.4249 0.076 Uiso 1 1 calc R . .
C24 C 0.30317(15) -0.02088(12) 0.37539(14) 0.0315(5) Uani 1 1 d . . .
H24A H 0.2485 -0.0485 0.3770 0.038 Uiso 1 1 calc R . .
H24B H 0.2998 0.0163 0.4153 0.038 Uiso 1 1 calc R . .
C25 C 0.65304(11) 0.15594(9) 0.33893(12) 0.0162(4) Uani 1 1 d . . .
C26 C 0.64772(12) 0.22716(10) 0.34474(12) 0.0179(4) Uani 1 1 d . . .
C27 C 0.58067(13) 0.26263(10) 0.37944(13) 0.0219(4) Uani 1 1 d . . .
C28 C 0.51426(13) 0.22603(11) 0.41405(13) 0.0252(5) Uani 1 1 d . . .
C29 C 0.51801(12) 0.15547(11) 0.41436(13) 0.0240(5) Uani 1 1 d . . .
C30 C 0.58627(12) 0.12206(10) 0.37760(12) 0.0189(4) Uani 1 1 d . . .
C31 C 0.74726(12) 0.15158(9) 0.20249(12) 0.0150(4) Uani 1 1 d . . .
C32 C 0.81835(12) 0.13092(9) 0.15775(12) 0.0165(4) Uani 1 1 d . . .
C33 C 0.83296(12) 0.15053(10) 0.08128(12) 0.0189(4) Uani 1 1 d . . .
C34 C 0.77326(13) 0.19308(10) 0.04337(12) 0.0207(4) Uani 1 1 d . . .
C35 C 0.70045(13) 0.21449(10) 0.08335(13) 0.0205(4) Uani 1 1 d . . .
C36 C 0.68806(12) 0.19280(9) 0.16003(12) 0.0177(4) Uani 1 1 d . . .
C37 C 0.82081(12) 0.13952(9) 0.35382(12) 0.0157(4) Uani 1 1 d . . .
C38 C 0.82010(12) 0.11482(9) 0.43060(12) 0.0183(4) Uani 1 1 d . . .
C39 C 0.87969(13) 0.13335(10) 0.48968(12) 0.0213(4) Uani 1 1 d . . .
C40 C 0.94551(13) 0.17977(10) 0.47275(13) 0.0209(4) Uani 1 1 d . . .
C41 C 0.94977(12) 0.20571(9) 0.39816(13) 0.0186(4) Uani 1 1 d . . .
C42 C 0.88864(12) 0.18584(9) 0.34059(12) 0.0162(4) Uani 1 1 d . . .
C43 C 0.72409(12) 0.03769(9) 0.27630(12) 0.0161(4) Uani 1 1 d . . .
C44 C 0.65005(12) 0.01569(9) 0.23330(12) 0.0183(4) Uani 1 1 d . . .
C45 C 0.63333(13) -0.05151(10) 0.21085(13) 0.0220(4) Uani 1 1 d . . .
C46 C 0.69332(13) -0.10190(9) 0.23208(13) 0.0232(5) Uani 1 1 d . . .
C47 C 0.76853(14) -0.08345(10) 0.27270(13) 0.0238(5) Uani 1 1 d . . .
C48 C 0.78281(12) -0.01548(9) 0.29337(12) 0.0190(4) Uani 1 1 d . . .

loop_
_atom_site_aniso_label
_atom_site_aniso_U_11
_atom_site_aniso_U_22
_atom_site_aniso_U_33
_atom_site_aniso_U_23
_atom_site_aniso_U_13
_atom_site_aniso_U_12
Sc1 0.01478(17) 0.01523(16) 0.0148(2) 0.00021(14) 0.00040(14) 0.00073(13)
N1 0.0188(8) 0.0186(7) 0.0159(9) 0.0003(7) -0.0003(7) -0.0021(6)
Si1 0.0263(3) 0.0284(3) 0.0158(3) -0.0028(2) -0.0009(2) -0.0069(2)
Si2 0.0180(3) 0.0200(3) 0.0161(3) 0.0014(2) 0.0003(2) -0.0029(2)
O1 0.0173(7) 0.0169(6) 0.0296(9) -0.0044(6) 0.0049(6) -0.0004(5)
O2 0.0171(6) 0.0237(7) 0.0209(8) 0.0059(6) 0.0030(6) 0.0030(5)
B1 0.0121(9) 0.0169(9) 0.0130(11) 0.0013(8) -0.0011(8) 0.0028(8)
F1 0.0231(6) 0.0188(5) 0.0213(7) -0.0001(5) 0.0013(5) 0.0000(4)
F2 0.0380(7) 0.0252(6) 0.0384(9) -0.0082(6) 0.0025(6) 0.0103(5)
F3 0.0277(7) 0.0527(8) 0.0375(9) -0.0162(7) 0.0103(6) 0.0135(6)
F4 0.0248(6) 0.0246(6) 0.0277(7) 0.0026(5) 0.0062(5) -0.0040(5)
F5 0.0216(6) 0.0503(8) 0.0328(8) -0.0034(7) 0.0111(6) -0.0072(6)
F6 0.0164(5) 0.0267(6) 0.0198(7) 0.0000(5) -0.0011(5) 0.0064(4)
F7 0.0225(6) 0.0443(7) 0.0184(7) -0.0032(6) 0.0063(5) 0.0031(5)
F8 0.0364(7) 0.0410(7) 0.0135(7) 0.0069(6) 0.0037(5) -0.0008(6)
F9 0.0185(6) 0.0317(6) 0.0173(6) 0.0010(5) -0.0011(5) 0.0086(5)
F10 0.0352(7) 0.0354(7) 0.0196(7) 0.0081(6) -0.0062(6) 0.0125(5)
F11 0.0233(6) 0.0300(6) 0.0179(7) 0.0070(5) -0.0011(5) -0.0037(5)
F12 0.0416(7) 0.0407(7) 0.0140(7) 0.0058(6) -0.0063(6) -0.0041(6)
F13 0.0331(7) 0.0355(7) 0.0236(7) -0.0072(6) -0.0148(6) -0.0023(5)
F14 0.0202(6) 0.0236(6) 0.0288(7) -0.0034(5) -0.0026(5) -0.0047(5)
F15 0.0200(5) 0.0218(5) 0.0167(6) 0.0017(5) 0.0007(5) -0.0025(4)
F16 0.0246(6) 0.0288(6) 0.0344(8) -0.0089(6) -0.0042(6) -0.0070(5)
F17 0.0155(5) 0.0225(5) 0.0276(7) -0.0020(5) -0.0056(5) 0.0029(4)
F18 0.0452(8) 0.0158(5) 0.0375(8) -0.0037(6) 0.0038(6) -0.0017(5)
F19 0.0371(7) 0.0231(6) 0.0399(9) 0.0042(6) -0.0002(6) 0.0147(5)
F20 0.0195(6) 0.0262(6) 0.0237(7) 0.0020(5) -0.0059(5) 0.0069(5)
C1 0.0294(11) 0.0251(10) 0.0227(12) 0.0043(9) -0.0030(9) 0.0068(9)
C2 0.0210(10) 0.0168(8) 0.0178(11) -0.0006(8) -0.0001(8) 0.0065(7)
C3 0.0189(9) 0.0168(9) 0.0213(11) -0.0011(8) 0.0008(8) -0.0017(7)
C4 0.0185(9) 0.0177(9) 0.0197(11) -0.0040(8) -0.0011(8) 0.0041(7)
C5 0.0257(11) 0.0278(10) 0.0223(12) -0.0065(9) -0.0045(9) 0.0031(9)
C6 0.0355(12) 0.0377(12) 0.0173(12) -0.0029(10) -0.0055(10) 0.0101(10)
C7 0.0373(12) 0.0305(11) 0.0182(12) 0.0046(9) 0.0070(10) 0.0109(10)
C8 0.0258(10) 0.0204(9) 0.0236(12) -0.0001(9) 0.0078(9) 0.0047(8)
C9 0.0169(9) 0.0163(8) 0.0199(11) -0.0017(8) 0.0025(8) 0.0028(7)
C10 0.0155(9) 0.0182(9) 0.0195(11) -0.0034(8) -0.0002(8) 0.0027(7)
C11 0.0291(12) 0.0360(12) 0.0273(13) -0.0004(10) -0.0066(10) -0.0057(10)
C12 0.0406(13) 0.0427(13) 0.0297(14) -0.0159(11) 0.0084(11) -0.0104(11)
C13 0.0483(15) 0.0492(14) 0.0183(13) 0.0062(11) -0.0074(11) -0.0154(12)
C14 0.0222(10) 0.0326(11) 0.0237(12) 0.0010(9) 0.0008(9) -0.0026(9)
C15 0.0338(12) 0.0226(10) 0.0221(12) 0.0032(9) 0.0008(10) -0.0052(9)
C16 0.0207(10) 0.0246(10) 0.0207(11) -0.0001(9) -0.0026(9) -0.0028(8)
C17 0.0187(10) 0.0256(10) 0.0386(14) -0.0096(10) 0.0109(9) -0.0068(8)
C18 0.0328(12) 0.0239(10) 0.0340(14) -0.0052(10) 0.0113(10) -0.0099(9)
C19 0.0310(11) 0.0190(9) 0.0282(13) -0.0046(9) 0.0063(10) -0.0024(8)
C20 0.0257(11) 0.0177(9) 0.0353(14) -0.0057(9) 0.0077(10) 0.0008(8)
C21 0.0207(10) 0.0337(11) 0.0321(14) 0.0069(10) 0.0081(9) 0.0088(9)
C22 0.0386(13) 0.0408(13) 0.0399(16) 0.0134(12) 0.0104(12) 0.0184(11)
C23 0.072(2) 0.074(2) 0.0434(19) 0.0280(16) 0.0184(16) 0.0423(17)
C24 0.0364(12) 0.0348(12) 0.0236(13) 0.0110(10) 0.0072(10) 0.0089(10)
C25 0.0125(8) 0.0226(9) 0.0134(10) -0.0007(8) -0.0040(7) 0.0009(7)
C26 0.0157(9) 0.0259(10) 0.0119(10) -0.0008(8) -0.0027(8) 0.0004(8)
C27 0.0219(10) 0.0249(10) 0.0186(11) -0.0065(9) -0.0047(9) 0.0072(8)
C28 0.0187(10) 0.0395(12) 0.0173(11) -0.0105(9) 0.0016(8) 0.0086(9)
C29 0.0169(9) 0.0397(12) 0.0156(11) -0.0035(9) 0.0008(8) -0.0021(9)
C30 0.0180(9) 0.0238(9) 0.0147(10) -0.0006(8) -0.0031(8) 0.0001(8)
C31 0.0146(9) 0.0169(8) 0.0134(10) -0.0019(8) -0.0021(7) -0.0021(7)
C32 0.0154(9) 0.0181(8) 0.0158(10) -0.0011(8) -0.0053(8) 0.0006(7)
C33 0.0172(9) 0.0236(9) 0.0161(10) -0.0031(8) 0.0031(8) -0.0027(8)
C34 0.0264(10) 0.0255(10) 0.0103(10) 0.0026(8) -0.0005(8) -0.0054(8)
C35 0.0237(10) 0.0217(9) 0.0157(11) 0.0020(8) -0.0065(8) 0.0025(8)
C36 0.0163(9) 0.0202(9) 0.0165(10) -0.0022(8) -0.0010(8) 0.0008(7)
C37 0.0143(9) 0.0169(8) 0.0157(10) -0.0020(8) -0.0011(8) 0.0055(7)
C38 0.0158(9) 0.0207(9) 0.0185(11) 0.0008(8) -0.0001(8) 0.0020(7)
C39 0.0277(10) 0.0261(10) 0.0099(10) 0.0008(8) -0.0029(8) 0.0050(8)
C40 0.0212(10) 0.0244(9) 0.0168(11) -0.0069(8) -0.0080(8) 0.0038(8)
C41 0.0158(9) 0.0162(8) 0.0238(11) -0.0041(8) 0.0010(8) 0.0012(7)
C42 0.0197(9) 0.0160(8) 0.0128(10) -0.0004(7) 0.0012(8) 0.0057(7)
C43 0.0173(9) 0.0184(9) 0.0128(10) 0.0008(8) 0.0033(8) 0.0009(7)
C44 0.0177(9) 0.0185(9) 0.0187(11) 0.0014(8) 0.0013(8) 0.0034(7)
C45 0.0202(10) 0.0246(10) 0.0214(11) -0.0022(9) 0.0019(9) -0.0048(8)
C46 0.0304(11) 0.0147(9) 0.0249(12) -0.0023(8) 0.0067(9) -0.0017(8)
C47 0.0288(11) 0.0201(9) 0.0226(12) 0.0051(9) 0.0048(9) 0.0087(8)
C48 0.0185(9) 0.0233(9) 0.0150(10) 0.0032(8) 0.0000(8) 0.0011(8)

loop_
_atom_type_symbol
_atom_type_description
_atom_type_scat_dispersion_real
_atom_type_scat_dispersion_imag
_atom_type_scat_source
C C 0.0033 0.0016 'International Tables Vol C Tables 4.2.6.8 and 6.1.1.4'
H H 0.0000 0.0000 'International Tables Vol C Tables 4.2.6.8 and 6.1.1.4'
B B 0.0013 0.0007 'International Tables Vol C Tables 4.2.6.8 and 6.1.1.4'
F F 0.0171 0.0103 'International Tables Vol C Tables 4.2.6.8 and 6.1.1.4'
N N 0.0061 0.0033 'International Tables Vol C Tables 4.2.6.8 and 6.1.1.4'
O O 0.0106 0.0060 'International Tables Vol C Tables 4.2.6.8 and 6.1.1.4'
Sc Sc 0.2519 0.3716 'International Tables Vol C Tables 4.2.6.8 and 6.1.1.4'
Si Si 0.0817 0.0704 'International Tables Vol C Tables 4.2.6.8 and 6.1.1.4'

loop_
_geom_angle_atom_site_label_1
_geom_angle_atom_site_label_2
_geom_angle_atom_site_label_3
_geom_angle
_geom_angle_site_symmetry_1
_geom_angle_site_symmetry_3
_geom_angle_publ_flag
N1 Sc1 O1 105.99(6) . . ?
N1 Sc1 O2 104.54(6) . . ?
O1 Sc1 O2 83.00(5) . . ?
N1 Sc1 C3 100.00(7) . . ?
O1 Sc1 C3 138.10(6) . . ?
O2 Sc1 C3 121.52(6) . . ?
N1 Sc1 C10 120.52(7) . . ?
O1 Sc1 C10 82.93(6) . . ?
O2 Sc1 C10 134.90(6) . . ?
C3 Sc1 C10 55.46(6) . . ?
N1 Sc1 C2 95.10(7) . . ?
O1 Sc1 C2 111.17(6) . . ?
O2 Sc1 C2 151.75(6) . . ?
C3 Sc1 C2 33.11(6) . . ?
C10 Sc1 C2 33.14(6) . . ?
N1 Sc1 C4 131.36(6) . . ?
O1 Sc1 C4 119.56(6) . . ?
O2 Sc1 C4 97.33(6) . . ?
C3 Sc1 C4 33.28(6) . . ?
C10 Sc1 C4 54.90(6) . . ?
C2 Sc1 C4 54.49(6) . . ?
N1 Sc1 C9 149.49(6) . . ?
O1 Sc1 C9 88.08(6) . . ?
O2 Sc1 C9 103.96(6) . . ?
C3 Sc1 C9 55.03(6) . . ?
C10 Sc1 C9 33.01(6) . . ?
C2 Sc1 C9 54.40(6) . . ?
C4 Sc1 C9 32.87(6) . . ?
N1 Sc1 Si2 30.95(4) . . ?
O1 Sc1 Si2 133.80(4) . . ?
O2 Sc1 Si2 92.81(4) . . ?
C3 Sc1 Si2 82.27(5) . . ?
C10 Sc1 Si2 126.77(5) . . ?
C2 Sc1 Si2 93.87(5) . . ?
C4 Sc1 Si2 106.62(5) . . ?
C9 Sc1 Si2 136.90(4) . . ?
Si1 N1 Si2 119.39(10) . . ?
Si1 N1 Sc1 127.84(9) . . ?
Si2 N1 Sc1 112.51(9) . . ?
N1 Si1 C12 111.67(10) . . ?
N1 Si1 C11 111.05(10) . . ?
C12 Si1 C11 108.24(10) . . ?
N1 Si1 C13 113.78(9) . . ?
C12 Si1 C13 106.14(12) . . ?
C11 Si1 C13 105.60(11) . . ?
N1 Si2 C14 111.34(9) . . ?
N1 Si2 C15 113.80(9) . . ?
C14 Si2 C15 109.18(10) . . ?
N1 Si2 C16 110.32(9) . . ?
C14 Si2 C16 107.57(9) . . ?
C15 Si2 C16 104.24(9) . . ?
N1 Si2 Sc1 36.54(6) . . ?
C14 Si2 Sc1 132.10(7) . . ?
C15 Si2 Sc1 116.60(7) . . ?
C16 Si2 Sc1 74.72(6) . . ?
C20 O1 C17 108.39(14) . . ?
C20 O1 Sc1 118.41(11) . . ?
C17 O1 Sc1 133.16(11) . . ?
C24 O2 C21 108.43(15) . . ?
C24 O2 Sc1 123.17(12) . . ?
C21 O2 Sc1 127.95(12) . . ?
C43 B1 C31 102.08(15) . . ?
C43 B1 C25 113.08(15) . . ?
C31 B1 C25 112.16(15) . . ?
C43 B1 C37 113.90(14) . . ?
C31 B1 C37 114.10(15) . . ?
C25 B1 C37 101.97(15) . . ?
C3 C2 C10 108.39(17) . . ?
C3 C2 C1 126.35(18) . . ?
C10 C2 C1 125.24(17) . . ?
C3 C2 Sc1 71.97(10) . . ?
C10 C2 Sc1 72.57(10) . . ?
C1 C2 Sc1 122.59(14) . . ?
C2 C3 C4 108.31(17) . . ?
C2 C3 Sc1 74.91(11) . . ?
C4 C3 Sc1 76.74(10) . . ?
C5 C4 C3 132.76(18) . . ?
C5 C4 C9 119.74(19) . . ?
C3 C4 C9 107.38(17) . . ?
C5 C4 Sc1 124.54(13) . . ?
C3 C4 Sc1 69.98(11) . . ?
C9 C4 Sc1 74.21(11) . . ?
C6 C5 C4 118.9(2) . . ?
C5 C6 C7 121.6(2) . . ?
C8 C7 C6 121.1(2) . . ?
C7 C8 C9 119.35(19) . . ?
C8 C9 C10 133.45(18) . . ?
C8 C9 C4 119.29(19) . . ?
C10 C9 C4 107.05(17) . . ?
C8 C9 Sc1 126.27(13) . . ?
C10 C9 Sc1 70.06(11) . . ?
C4 C9 Sc1 72.93(11) . . ?
C2 C10 C9 108.46(16) . . ?
C2 C10 Sc1 74.29(11) . . ?
C9 C10 Sc1 76.93(11) . . ?
O1 C17 C18 105.05(15) . . ?
C17 C18 C19 102.20(16) . . ?
C20 C19 C18 101.76(17) . . ?
O1 C20 C19 105.04(16) . . ?
O2 C21 C22 105.12(18) . . ?
C23 C22 C21 104.67(19) . . ?
C24 C23 C22 106.3(2) . . ?
O2 C24 C23 107.0(2) . . ?
C30 C25 C26 113.24(17) . . ?
C30 C25 B1 127.40(16) . . ?
C26 C25 B1 119.28(16) . . ?
F1 C26 C27 115.70(17) . . ?
F1 C26 C25 119.19(17) . . ?
C27 C26 C25 125.08(19) . . ?
F2 C27 C26 121.04(19) . . ?
F2 C27 C28 120.12(18) . . ?
C26 C27 C28 118.83(18) . . ?
F3 C28 C29 120.3(2) . . ?
F3 C28 C27 120.60(19) . . ?
C29 C28 C27 119.10(18) . . ?
F5 C29 C28 119.70(18) . . ?
F5 C29 C30 120.41(19) . . ?
C28 C29 C30 119.89(19) . . ?
F4 C30 C25 121.37(17) . . ?
F4 C30 C29 114.93(18) . . ?
C25 C30 C29 123.68(18) . . ?
C36 C31 C32 112.72(18) . . ?
C36 C31 B1 127.68(17) . . ?
C32 C31 B1 119.35(16) . . ?
F6 C32 C33 115.85(17) . . ?
F6 C32 C31 118.90(18) . . ?
C33 C32 C31 125.24(18) . . ?
F7 C33 C32 121.19(17) . . ?
F7 C33 C34 119.65(19) . . ?
C32 C33 C34 119.15(18) . . ?
F8 C34 C33 120.99(19) . . ?
F8 C34 C35 120.11(18) . . ?
C33 C34 C35 118.87(19) . . ?
F10 C35 C34 119.91(19) . . ?
F10 C35 C36 120.19(19) . . ?
C34 C35 C36 119.90(18) . . ?
F9 C36 C35 113.99(16) . . ?
F9 C36 C31 121.98(18) . . ?
C35 C36 C31 124.03(19) . . ?
C38 C37 C42 113.36(17) . . ?
C38 C37 B1 118.97(16) . . ?
C42 C37 B1 127.07(17) . . ?
F11 C38 C39 115.95(18) . . ?
F11 C38 C37 119.34(16) . . ?
C39 C38 C37 124.70(18) . . ?
F12 C39 C38 121.30(18) . . ?
F12 C39 C40 119.58(17) . . ?
C38 C39 C40 119.12(19) . . ?
F13 C40 C41 121.05(18) . . ?
F13 C40 C39 120.06(19) . . ?
C41 C40 C39 118.90(18) . . ?
F14 C41 C40 119.41(17) . . ?
F14 C41 C42 120.39(18) . . ?
C40 C41 C42 120.19(17) . . ?
F15 C42 C41 115.33(16) . . ?
F15 C42 C37 120.93(17) . . ?
C41 C42 C37 123.74(19) . . ?
C48 C43 C44 112.84(16) . . ?
C48 C43 B1 128.15(16) . . ?
C44 C43 B1 118.70(15) . . ?
F17 C44 C45 115.73(16) . . ?
F17 C44 C43 119.19(16) . . ?
C45 C44 C43 125.08(17) . . ?
F16 C45 C46 120.18(17) . . ?
F16 C45 C44 121.02(17) . . ?
C46 C45 C44 118.80(18) . . ?
F18 C46 C47 121.29(17) . . ?
F18 C46 C45 119.68(18) . . ?
C47 C46 C45 119.03(17) . . ?
F19 C47 C46 119.72(17) . . ?
F19 C47 C48 120.14(18) . . ?
C46 C47 C48 120.14(17) . . ?
F20 C48 C47 115.63(16) . . ?
F20 C48 C43 120.30(16) . . ?
C47 C48 C43 124.05(18) . . ?

loop_
_geom_bond_atom_site_label_1
_geom_bond_atom_site_label_2
_geom_bond_distance
_geom_bond_site_symmetry_2
_geom_bond_publ_flag
Sc1 N1 2.0211(18) . ?
Sc1 O1 2.1661(13) . ?
Sc1 O2 2.1718(13) . ?
Sc1 C3 2.4480(19) . ?
Sc1 C10 2.4634(19) . ?
Sc1 C2 2.4855(18) . ?
Sc1 C4 2.536(2) . ?
Sc1 C9 2.553(2) . ?
Sc1 Si2 3.1362(7) . ?
N1 Si1 1.7354(17) . ?
N1 Si2 1.7460(16) . ?
Si1 C12 1.873(2) . ?
Si1 C11 1.874(2) . ?
Si1 C13 1.871(2) . ?
Si2 C14 1.868(2) . ?
Si2 C15 1.873(2) . ?
Si2 C16 1.892(2) . ?
O1 C20 1.467(2) . ?
O1 C17 1.481(2) . ?
O2 C24 1.466(3) . ?
O2 C21 1.476(2) . ?
B1 C43 1.650(3) . ?
B1 C31 1.651(3) . ?
B1 C25 1.656(3) . ?
B1 C37 1.661(3) . ?
F1 C26 1.362(2) . ?
F2 C27 1.347(2) . ?
F3 C28 1.343(2) . ?
F4 C30 1.355(2) . ?
F5 C29 1.346(2) . ?
F6 C32 1.357(2) . ?
F7 C33 1.347(2) . ?
F8 C34 1.345(2) . ?
F9 C36 1.354(2) . ?
F10 C35 1.347(2) . ?
F11 C38 1.356(2) . ?
F12 C39 1.349(2) . ?
F13 C40 1.346(2) . ?
F14 C41 1.351(2) . ?
F15 C42 1.351(2) . ?
F16 C45 1.347(2) . ?
F17 C44 1.358(2) . ?
F18 C46 1.346(2) . ?
F19 C47 1.352(2) . ?
F20 C48 1.357(2) . ?
C1 C2 1.504(3) . ?
C2 C3 1.406(3) . ?
C2 C10 1.411(3) . ?
C3 C4 1.430(3) . ?
C4 C5 1.416(3) . ?
C4 C9 1.440(3) . ?
C5 C6 1.362(3) . ?
C6 C7 1.412(3) . ?
C7 C8 1.369(3) . ?
C8 C9 1.410(3) . ?
C9 C10 1.428(3) . ?
C17 C18 1.516(3) . ?
C18 C19 1.520(3) . ?
C19 C20 1.510(3) . ?
C21 C22 1.507(3) . ?
C22 C23 1.479(4) . ?
C23 C24 1.469(3) . ?
C25 C30 1.386(3) . ?
C25 C26 1.388(3) . ?
C26 C27 1.373(3) . ?
C27 C28 1.376(3) . ?
C28 C29 1.371(3) . ?
C29 C30 1.383(3) . ?
C31 C36 1.392(3) . ?
C31 C32 1.392(3) . ?
C32 C33 1.371(3) . ?
C33 C34 1.375(3) . ?
C34 C35 1.375(3) . ?
C35 C36 1.380(3) . ?
C37 C38 1.384(3) . ?
C37 C42 1.390(3) . ?
C38 C39 1.381(3) . ?
C39 C40 1.381(3) . ?
C40 C41 1.361(3) . ?
C41 C42 1.385(3) . ?
C43 C48 1.391(3) . ?
C43 C44 1.393(3) . ?
C44 C45 1.380(3) . ?
C45 C46 1.379(3) . ?
C46 C47 1.368(3) . ?
C47 C48 1.381(3) . ?
